data_4503161
loop_
_publ_author_name
'Chancellor, Christopher J.'
'Thorn, Adrienne A.'
'Beavers, Christine M.'
'Olmstead, Marilyn M.'
'Balch, Alan L.'

_publ_section_title
;
 Bilayer Packing of Amphiphilic Cationic Fullerenes in Crystalline Salts:
 Models for Self-Assembled Nanostructures
;
_journal_issue 3
_journal_name_full 'Crystal Growth &amp; Design'
_journal_page_first 976
_journal_paper_doi 10.1021/cg070643r
_journal_volume 8
_journal_year 2008
_chemical_formula_moiety 'C64 H9 N2, C2 Cl2 O2 Rh, 2(C S2)'
_chemical_formula_sum 'C68 H9 Cl2 N2 O2 Rh S4'
_chemical_formula_weight 1187.82
_chemical_name_common 'C60pipH+ Rh(CO)2Cl2- .2CS2'
_chemical_name_systematic
; 
 ? 
;
_space_group_IT_number 2
_symmetry_cell_setting triclinic
_symmetry_space_group_name_Hall '-P 1'
_symmetry_space_group_name_H-M 'P -1'
_atom_sites_solution_hydrogens geom
_atom_sites_solution_primary direct
_atom_sites_solution_secondary difmap
_audit_creation_method SHELXL-97
_cell_angle_alpha 76.031(3)
_cell_angle_beta 89.573(4)
_cell_angle_gamma 75.374(3)
_cell_formula_units_Z 2
_cell_length_a 10.0021(4)
_cell_length_b 13.5113(5)
_cell_length_c 16.6519(6)
_cell_measurement_reflns_used 7565
_cell_measurement_temperature 90(2)
_cell_measurement_theta_max 32.0
_cell_measurement_theta_min 2.4
_cell_volume 2109.61(14)
_computing_cell_refinement 'Bruker SAINT'
_computing_data_collection 'Bruker Apex2'
_computing_data_reduction SAINT
_computing_molecular_graphics 'XP, SHELXTL 5.1(Sheldrick, 1994), ORTEP-3 for Windows(Farrugia, 1997)'
_computing_publication_material SHELXL-97
_computing_structure_refinement 'SHELXL-97 (Sheldrick, 1997)'
_computing_structure_solution 'SHELXS-97 (Sheldrick, 1990)'
_diffrn_ambient_temperature 90(2)
_diffrn_detector_area_resol_mean 8.3
_diffrn_measured_fraction_theta_full 0.993
_diffrn_measured_fraction_theta_max 0.993
_diffrn_measurement_device_type 'Bruker Apex II'
_diffrn_measurement_method \w
_diffrn_radiation_monochromator graphite
_diffrn_radiation_source 'fine-focus sealed tube'
_diffrn_radiation_type MoK\a
_diffrn_radiation_wavelength 0.71073
_diffrn_reflns_av_R_equivalents 0.0314
_diffrn_reflns_av_sigmaI/netI 0.0481
_diffrn_reflns_limit_h_max 13
_diffrn_reflns_limit_h_min -13
_diffrn_reflns_limit_k_max 18
_diffrn_reflns_limit_k_min -18
_diffrn_reflns_limit_l_max 23
_diffrn_reflns_limit_l_min -23
_diffrn_reflns_number 28416
_diffrn_reflns_theta_full 30.00
_diffrn_reflns_theta_max 30.00
_diffrn_reflns_theta_min 2.11
_diffrn_standards_number 0
_exptl_absorpt_coefficient_mu 0.793
_exptl_absorpt_correction_T_max 0.9690
_exptl_absorpt_correction_T_min 0.7633
_exptl_absorpt_correction_type multi-scan
_exptl_absorpt_process_details 'SADABS 2.10 (Sheldrick, 2004)'
_exptl_crystal_colour black
_exptl_crystal_density_diffrn 1.870
_exptl_crystal_density_method 'not measured'
_exptl_crystal_description needle
_exptl_crystal_F_000 1180
_exptl_crystal_size_max 0.36
_exptl_crystal_size_mid 0.06
_exptl_crystal_size_min 0.04
_refine_diff_density_max 1.451
_refine_diff_density_min -1.146
_refine_diff_density_rms 0.100
_refine_ls_extinction_method none
_refine_ls_goodness_of_fit_ref 1.065
_refine_ls_hydrogen_treatment constr
_refine_ls_matrix_type full
_refine_ls_number_parameters 713
_refine_ls_number_reflns 12216
_refine_ls_number_restraints 0
_refine_ls_restrained_S_all 1.065
_refine_ls_R_factor_all 0.0569
_refine_ls_R_factor_gt 0.0384
_refine_ls_shift/su_max 0.001
_refine_ls_shift/su_mean 0.000
_refine_ls_structure_factor_coef Fsqd
_refine_ls_weighting_details 'calc w=1/[\s^2^(Fo^2^)+(0.0501P)^2^+0.5537P] where P=(Fo^2^+2Fc^2^)/3'
_refine_ls_weighting_scheme calc
_refine_ls_wR_factor_gt 0.0916
_refine_ls_wR_factor_ref 0.0963
_reflns_number_gt 9648
_reflns_number_total 12216
_reflns_threshold_expression I>2\s(I)
_cod_data_source_file cg070643r-file002.cif
_cod_data_source_block cjc03f
_cod_database_code 4503161

loop_
_symmetry_equiv_pos_as_xyz
'x, y, z'
'-x, -y, -z'

loop_
_atom_site_label
_atom_site_type_symbol
_atom_site_fract_x
_atom_site_fract_y
_atom_site_fract_z
_atom_site_U_iso_or_equiv
_atom_site_adp_type
_atom_site_occupancy
_atom_site_symmetry_multiplicity
_atom_site_calc_flag
_atom_site_refinement_flags
C1 C 0.2043(2) 0.15365(16) 0.11079(13) 0.0101(4) Uani 1 1 d .
C2 C 0.1276(2) 0.27406(16) 0.06557(13) 0.0095(4) Uani 1 1 d .
C3 C -0.0125(2) 0.31405(17) 0.10078(12) 0.0099(4) Uani 1 1 d .
C4 C -0.0794(2) 0.25074(17) 0.15404(13) 0.0108(4) Uani 1 1 d .
C5 C -0.0083(2) 0.14019(17) 0.19445(13) 0.0107(4) Uani 1 1 d .
C6 C 0.1268(2) 0.09796(16) 0.17962(13) 0.0109(4) Uani 1 1 d .
C7 C 0.3432(2) 0.13769(17) 0.15741(13) 0.0111(4) Uani 1 1 d .
C8 C 0.4074(2) 0.21736(17) 0.15304(13) 0.0118(4) Uani 1 1 d .
C9 C 0.3354(2) 0.32832(17) 0.11356(13) 0.0120(4) Uani 1 1 d .
C10 C 0.2026(2) 0.35416(16) 0.08070(12) 0.0105(4) Uani 1 1 d .
C11 C 0.1039(2) 0.44549(16) 0.09418(12) 0.0116(4) Uani 1 1 d .
C12 C -0.0285(2) 0.42102(16) 0.10663(12) 0.0099(4) Uani 1 1 d .
C13 C -0.1167(2) 0.46206(17) 0.16283(13) 0.0117(4) Uani 1 1 d .
C14 C -0.1884(2) 0.39579(18) 0.21715(13) 0.0125(4) Uani 1 1 d .
C15 C -0.1694(2) 0.29125(18) 0.21314(13) 0.0118(4) Uani 1 1 d .
C16 C -0.1556(2) 0.20871(18) 0.28862(14) 0.0136(4) Uani 1 1 d .
C17 C -0.0563(2) 0.11529(17) 0.27685(14) 0.0131(4) Uani 1 1 d .
C18 C 0.0348(2) 0.05002(17) 0.34227(13) 0.0142(4) Uani 1 1 d .
C19 C 0.1774(2) 0.00768(16) 0.32715(13) 0.0142(4) Uani 1 1 d .
C20 C 0.2222(2) 0.03352(16) 0.24699(13) 0.0123(4) Uani 1 1 d .
C21 C 0.3546(2) 0.05820(17) 0.23347(14) 0.0131(4) Uani 1 1 d .
C22 C 0.4377(2) 0.05603(18) 0.30154(14) 0.0149(4) Uani 1 1 d .
C23 C 0.5081(2) 0.13825(18) 0.29565(14) 0.0149(4) Uani 1 1 d .
C24 C 0.4922(2) 0.21777(18) 0.22299(14) 0.0141(4) Uani 1 1 d .
C25 C 0.4745(2) 0.32656(19) 0.22708(14) 0.0146(4) Uani 1 1 d .
C26 C 0.3783(2) 0.39382(18) 0.15974(13) 0.0134(4) Uani 1 1 d .
C27 C 0.2840(2) 0.48414(17) 0.17131(13) 0.0125(4) Uani 1 1 d .
C28 C 0.1435(2) 0.51062(16) 0.13753(13) 0.0118(4) Uani 1 1 d .
C29 C 0.0519(2) 0.55319(16) 0.19647(13) 0.0131(4) Uani 1 1 d .
C30 C -0.0744(2) 0.52938(16) 0.20869(13) 0.0123(4) Uani 1 1 d .
C31 C -0.1215(2) 0.50381(17) 0.29185(13) 0.0132(4) Uani 1 1 d .
C32 C -0.1921(2) 0.42092(18) 0.29710(14) 0.0133(4) Uani 1 1 d .
C33 C -0.1787(2) 0.34128(19) 0.36954(14) 0.0151(4) Uani 1 1 d .
C34 C -0.1606(2) 0.23301(19) 0.36508(14) 0.0147(4) Uani 1 1 d .
C35 C -0.0649(2) 0.16550(19) 0.43320(13) 0.0157(4) Uani 1 1 d .
C36 C 0.0310(3) 0.07606(18) 0.42183(14) 0.0160(5) Uani 1 1 d .
C37 C 0.1720(3) 0.04910(18) 0.45627(13) 0.0168(5) Uani 1 1 d .
C38 C 0.2634(3) 0.00705(17) 0.39725(14) 0.0166(5) Uani 1 1 d .
C39 C 0.3897(2) 0.03108(17) 0.38444(14) 0.0160(5) Uani 1 1 d .
C40 C 0.4316(2) 0.09847(19) 0.43008(14) 0.0173(5) Uani 1 1 d .
C41 C 0.5048(2) 0.16422(19) 0.37565(14) 0.0165(5) Uani 1 1 d .
C42 C 0.4875(2) 0.26852(19) 0.37928(14) 0.0161(5) Uani 1 1 d .
C43 C 0.4729(2) 0.35156(19) 0.30328(14) 0.0156(4) Uani 1 1 d .
C44 C 0.3731(2) 0.44511(18) 0.31540(14) 0.0144(4) Uani 1 1 d .
C45 C 0.2812(2) 0.50999(18) 0.25100(14) 0.0144(4) Uani 1 1 d .
C46 C 0.1380(2) 0.55286(17) 0.26630(14) 0.0135(4) Uani 1 1 d .
C47 C 0.0928(2) 0.52829(17) 0.34687(13) 0.0130(4) Uani 1 1 d .
C48 C -0.0397(2) 0.50296(17) 0.35942(13) 0.0128(4) Uani 1 1 d .
C49 C -0.0255(2) 0.41995(18) 0.43483(13) 0.0142(4) Uani 1 1 d .
C50 C -0.0930(2) 0.34070(18) 0.44007(13) 0.0148(4) Uani 1 1 d .
C51 C -0.0234(3) 0.23239(18) 0.47964(14) 0.0160(5) Uani 1 1 d .
C52 C 0.1123(3) 0.20678(18) 0.51230(13) 0.0157(5) Uani 1 1 d .
C53 C 0.2123(3) 0.11324(18) 0.50038(13) 0.0167(5) Uani 1 1 d .
C54 C 0.3443(2) 0.13832(19) 0.48691(13) 0.0164(5) Uani 1 1 d .
C55 C 0.3271(2) 0.24708(19) 0.49067(13) 0.0160(5) Uani 1 1 d .
C56 C 0.3969(2) 0.31068(19) 0.43800(14) 0.0153(4) Uani 1 1 d .
C57 C 0.3265(2) 0.41919(18) 0.39866(13) 0.0141(4) Uani 1 1 d .
C58 C 0.1890(2) 0.46052(18) 0.41367(13) 0.0142(4) Uani 1 1 d .
C59 C 0.1154(2) 0.39365(18) 0.46862(13) 0.0140(4) Uani 1 1 d .
C60 C 0.1840(2) 0.28908(18) 0.50649(13) 0.0151(4) Uani 1 1 d .
N1 N 0.22361(19) 0.09455(15) 0.04198(11) 0.0116(4) Uani 1 1 d .
H1 H 0.2644 0.0236 0.0659 0.041(10) Uiso 1 1 calc R
N2 N 0.11094(19) 0.28610(14) -0.02500(11) 0.0107(3) Uani 1 1 d .
C61 C 0.0854(2) 0.10334(17) 0.00110(14) 0.0128(4) Uani 1 1 d .
H61A H 0.0233 0.0778 0.0431 0.015 Uiso 1 1 calc R
H61B H 0.0978 0.0601 -0.0400 0.015 Uiso 1 1 calc R
C62 C 0.0226(2) 0.22083(17) -0.04217(13) 0.0129(4) Uani 1 1 d .
H62A H 0.0127 0.2292 -0.1027 0.015 Uiso 1 1 calc R
H62B H -0.0707 0.2448 -0.0222 0.015 Uiso 1 1 calc R
C63 C 0.3165(2) 0.13473(18) -0.02181(14) 0.0139(4) Uani 1 1 d .
H63A H 0.3270 0.0960 -0.0659 0.017 Uiso 1 1 calc R
H63B H 0.4092 0.1251 0.0040 0.017 Uiso 1 1 calc R
C64 C 0.2474(2) 0.25360(17) -0.05858(13) 0.0133(4) Uani 1 1 d .
H64A H 0.3081 0.2960 -0.0455 0.016 Uiso 1 1 calc R
H64B H 0.2364 0.2676 -0.1196 0.016 Uiso 1 1 calc R
Rh1 Rh 0.379097(18) -0.256423(13) 0.048555(11) 0.01184(5) Uani 1 1 d .
Cl1 Cl 0.26915(6) -0.11938(4) -0.06539(3) 0.01606(11) Uani 1 1 d .
Cl2 Cl 0.38309(6) -0.13511(4) 0.12959(4) 0.01997(12) Uani 1 1 d .
O1 O 0.55137(18) -0.41829(14) 0.18843(11) 0.0216(4) Uani 1 1 d .
O2 O 0.36457(18) -0.41989(13) -0.04120(11) 0.0201(4) Uani 1 1 d .
C65 C 0.4815(2) -0.35911(18) 0.13578(15) 0.0154(4) Uani 1 1 d .
C66 C 0.3709(2) -0.35623(18) -0.00857(14) 0.0157(4) Uani 1 1 d .
S1 S 1.00035(13) -0.15551(7) 0.24967(6) 0.0560(3) Uani 1 1 d .
S2 S 0.69457(13) -0.16636(11) 0.26965(6) 0.0717(4) Uani 1 1 d .
C67 C 0.8466(4) -0.1603(3) 0.26012(19) 0.0502(11) Uani 1 1 d .
S3 S 0.69325(10) 0.27103(7) 0.60845(7) 0.0542(3) Uani 1 1 d .
S4 S 0.41054(8) 0.43207(8) 0.60041(6) 0.0496(3) Uani 1 1 d .
C68 C 0.5504(3) 0.3503(2) 0.60605(17) 0.0260(6) Uani 1 1 d .

loop_
_atom_site_aniso_label
_atom_site_aniso_U_11
_atom_site_aniso_U_22
_atom_site_aniso_U_33
_atom_site_aniso_U_23
_atom_site_aniso_U_13
_atom_site_aniso_U_12
C1 0.0113(10) 0.0087(9) 0.0101(9) -0.0031(8) 0.0014(8) -0.0020(8)
C2 0.0109(10) 0.0084(9) 0.0090(9) -0.0018(7) 0.0007(7) -0.0025(8)
C3 0.0085(10) 0.0114(9) 0.0083(9) -0.0031(7) -0.0035(7) 0.0008(8)
C4 0.0082(10) 0.0125(10) 0.0114(9) -0.0031(8) -0.0025(8) -0.0020(8)
C5 0.0121(10) 0.0106(9) 0.0106(9) -0.0026(8) -0.0003(8) -0.0052(8)
C6 0.0140(10) 0.0082(9) 0.0116(10) -0.0029(8) -0.0006(8) -0.0046(8)
C7 0.0086(10) 0.0120(10) 0.0119(10) -0.0055(8) -0.0001(8) 0.0010(8)
C8 0.0067(10) 0.0154(10) 0.0136(10) -0.0054(8) 0.0026(8) -0.0013(8)
C9 0.0124(10) 0.0144(10) 0.0117(10) -0.0040(8) 0.0046(8) -0.0076(8)
C10 0.0138(10) 0.0100(9) 0.0082(9) -0.0010(7) 0.0025(8) -0.0052(8)
C11 0.0167(11) 0.0092(9) 0.0061(9) 0.0018(7) -0.0001(8) -0.0019(8)
C12 0.0108(10) 0.0096(9) 0.0068(9) -0.0003(7) -0.0028(7) 0.0002(8)
C13 0.0105(10) 0.0103(9) 0.0102(9) -0.0012(8) -0.0030(8) 0.0033(8)
C14 0.0061(10) 0.0166(10) 0.0133(10) -0.0052(8) -0.0009(8) 0.0012(8)
C15 0.0071(10) 0.0177(11) 0.0116(10) -0.0045(8) 0.0007(8) -0.0041(8)
C16 0.0097(10) 0.0183(11) 0.0147(10) -0.0040(9) 0.0029(8) -0.0072(9)
C17 0.0139(11) 0.0132(10) 0.0152(10) -0.0039(8) 0.0037(8) -0.0085(8)
C18 0.0213(12) 0.0103(10) 0.0126(10) 0.0003(8) 0.0041(9) -0.0098(9)
C19 0.0209(12) 0.0063(9) 0.0137(10) 0.0011(8) -0.0008(9) -0.0036(8)
C20 0.0165(11) 0.0060(9) 0.0141(10) -0.0039(8) -0.0013(8) -0.0010(8)
C21 0.0134(11) 0.0082(9) 0.0155(10) -0.0042(8) -0.0017(8) 0.0021(8)
C22 0.0110(10) 0.0131(10) 0.0175(11) -0.0050(9) -0.0037(8) 0.0036(8)
C23 0.0061(10) 0.0191(11) 0.0179(11) -0.0073(9) -0.0031(8) 0.0024(8)
C24 0.0060(10) 0.0201(11) 0.0178(11) -0.0083(9) 0.0025(8) -0.0027(8)
C25 0.0081(10) 0.0204(11) 0.0184(11) -0.0072(9) 0.0040(8) -0.0068(9)
C26 0.0134(11) 0.0168(11) 0.0138(10) -0.0042(8) 0.0053(8) -0.0106(9)
C27 0.0170(11) 0.0111(10) 0.0123(10) -0.0014(8) 0.0032(8) -0.0103(8)
C28 0.0176(11) 0.0082(9) 0.0090(9) 0.0011(7) 0.0020(8) -0.0053(8)
C29 0.0196(12) 0.0063(9) 0.0120(10) -0.0011(8) 0.0007(8) -0.0022(8)
C30 0.0145(11) 0.0078(9) 0.0114(10) -0.0021(8) -0.0018(8) 0.0027(8)
C31 0.0123(10) 0.0126(10) 0.0128(10) -0.0055(8) 0.0018(8) 0.0027(8)
C32 0.0075(10) 0.0173(11) 0.0148(10) -0.0076(9) 0.0017(8) 0.0012(8)
C33 0.0104(11) 0.0206(11) 0.0151(10) -0.0072(9) 0.0052(8) -0.0027(9)
C34 0.0119(11) 0.0209(11) 0.0140(10) -0.0059(9) 0.0070(8) -0.0076(9)
C35 0.0194(12) 0.0187(11) 0.0104(10) -0.0009(8) 0.0066(8) -0.0100(9)
C36 0.0205(12) 0.0158(11) 0.0116(10) 0.0017(8) 0.0023(9) -0.0092(9)
C37 0.0262(13) 0.0102(10) 0.0106(10) 0.0035(8) 0.0007(9) -0.0044(9)
C38 0.0237(13) 0.0077(10) 0.0132(10) 0.0023(8) -0.0033(9) 0.0007(9)
C39 0.0189(12) 0.0095(10) 0.0139(10) 0.0001(8) -0.0069(9) 0.0042(8)
C40 0.0169(12) 0.0149(10) 0.0139(10) -0.0006(8) -0.0074(9) 0.0042(9)
C41 0.0085(10) 0.0216(12) 0.0167(11) -0.0058(9) -0.0081(8) 0.0021(9)
C42 0.0076(10) 0.0240(12) 0.0179(11) -0.0083(9) -0.0046(8) -0.0027(9)
C43 0.0107(11) 0.0211(11) 0.0187(11) -0.0089(9) 0.0001(8) -0.0071(9)
C44 0.0139(11) 0.0174(11) 0.0162(10) -0.0070(9) -0.0005(8) -0.0090(9)
C45 0.0180(11) 0.0120(10) 0.0169(11) -0.0056(8) 0.0034(9) -0.0089(9)
C46 0.0196(12) 0.0088(9) 0.0135(10) -0.0034(8) -0.0004(8) -0.0053(8)
C47 0.0180(11) 0.0098(10) 0.0122(10) -0.0058(8) -0.0008(8) -0.0026(8)
C48 0.0147(11) 0.0106(10) 0.0119(10) -0.0047(8) 0.0014(8) 0.0010(8)
C49 0.0153(11) 0.0173(11) 0.0101(10) -0.0067(8) 0.0032(8) -0.0012(9)
C50 0.0153(11) 0.0187(11) 0.0095(10) -0.0047(8) 0.0061(8) -0.0021(9)
C51 0.0210(12) 0.0172(11) 0.0104(10) -0.0025(8) 0.0055(9) -0.0067(9)
C52 0.0237(13) 0.0168(11) 0.0052(9) 0.0000(8) 0.0018(8) -0.0057(9)
C53 0.0245(13) 0.0133(10) 0.0077(10) 0.0032(8) -0.0021(9) -0.0021(9)
C54 0.0174(12) 0.0180(11) 0.0094(10) 0.0000(8) -0.0061(8) 0.0003(9)
C55 0.0175(12) 0.0189(11) 0.0085(10) -0.0030(8) -0.0056(8) 0.0007(9)
C56 0.0129(11) 0.0193(11) 0.0148(10) -0.0077(9) -0.0051(8) -0.0027(9)
C57 0.0171(11) 0.0167(11) 0.0116(10) -0.0068(8) -0.0019(8) -0.0064(9)
C58 0.0191(12) 0.0146(10) 0.0122(10) -0.0086(8) 0.0002(8) -0.0052(9)
C59 0.0178(11) 0.0166(11) 0.0088(9) -0.0062(8) 0.0008(8) -0.0034(9)
C60 0.0197(12) 0.0175(11) 0.0070(9) -0.0025(8) -0.0004(8) -0.0034(9)
N1 0.0121(9) 0.0116(9) 0.0118(8) -0.0049(7) 0.0007(7) -0.0024(7)
N2 0.0116(9) 0.0128(9) 0.0082(8) -0.0038(7) 0.0013(7) -0.0029(7)
C61 0.0114(10) 0.0134(10) 0.0151(10) -0.0053(8) -0.0012(8) -0.0042(8)
C62 0.0129(11) 0.0132(10) 0.0127(10) -0.0047(8) -0.0022(8) -0.0022(8)
C63 0.0121(11) 0.0153(10) 0.0140(10) -0.0047(8) 0.0044(8) -0.0019(8)
C64 0.0146(11) 0.0143(10) 0.0113(10) -0.0040(8) 0.0043(8) -0.0035(8)
Rh1 0.00956(9) 0.00982(8) 0.01524(9) -0.00244(6) 0.00054(6) -0.00152(6)
Cl1 0.0161(3) 0.0138(2) 0.0163(2) -0.0028(2) -0.0015(2) -0.0011(2)
Cl2 0.0263(3) 0.0128(2) 0.0183(3) -0.0048(2) -0.0048(2) 0.0006(2)
O1 0.0156(9) 0.0192(9) 0.0246(9) 0.0019(7) -0.0022(7) -0.0018(7)
O2 0.0207(9) 0.0180(8) 0.0210(9) -0.0073(7) -0.0024(7) -0.0017(7)
C65 0.0126(11) 0.0137(10) 0.0216(11) -0.0050(9) 0.0035(9) -0.0057(9)
C66 0.0102(11) 0.0150(11) 0.0178(11) -0.0003(9) 0.0004(8) 0.0004(8)
S1 0.0858(8) 0.0387(5) 0.0486(5) -0.0232(4) -0.0202(5) -0.0126(5)
S2 0.0626(7) 0.0971(9) 0.0410(5) -0.0349(6) -0.0092(5) 0.0226(6)
C67 0.078(3) 0.0324(17) 0.0265(15) -0.0188(13) -0.0243(16) 0.0219(17)
S3 0.0355(5) 0.0347(5) 0.0815(7) -0.0118(5) -0.0010(5) 0.0083(4)
S4 0.0184(4) 0.0786(7) 0.0663(6) -0.0598(6) -0.0023(4) 0.0015(4)
C68 0.0238(14) 0.0337(15) 0.0260(13) -0.0133(12) 0.0018(11) -0.0117(12)

loop_
_atom_type_symbol
_atom_type_description
_atom_type_scat_dispersion_real
_atom_type_scat_dispersion_imag
_atom_type_scat_source
C C 0.0033 0.0016 'International Tables Vol C Tables 4.2.6.8 and 6.1.1.4'
H H 0.0000 0.0000 'International Tables Vol C Tables 4.2.6.8 and 6.1.1.4'
N N 0.0061 0.0033 'International Tables Vol C Tables 4.2.6.8 and 6.1.1.4'
S S 0.1246 0.1234 'International Tables Vol C Tables 4.2.6.8 and 6.1.1.4'
Rh Rh -1.1178 0.9187 'International Tables Vol C Tables 4.2.6.8 and 6.1.1.4'
Cl Cl 0.1484 0.1585 'International Tables Vol C Tables 4.2.6.8 and 6.1.1.4'
O O 0.0106 0.0060 'International Tables Vol C Tables 4.2.6.8 and 6.1.1.4'

loop_
_geom_angle_atom_site_label_1
_geom_angle_atom_site_label_2
_geom_angle_atom_site_label_3
_geom_angle
C6 C1 N1 108.57(16)
C6 C1 C7 100.78(17)
N1 C1 C7 110.88(16)
C6 C1 C2 116.03(17)
N1 C1 C2 105.29(16)
C7 C1 C2 115.27(17)
N2 C2 C10 108.94(16)
N2 C2 C3 110.60(17)
C10 C2 C3 100.13(16)
N2 C2 C1 109.99(16)
C10 C2 C1 113.73(17)
C3 C2 C1 113.06(17)
C4 C3 C12 119.25(19)
C4 C3 C2 124.39(19)
C12 C3 C2 109.65(18)
C3 C4 C15 120.81(19)
C3 C4 C5 120.98(19)
C15 C4 C5 107.04(18)
C6 C5 C17 120.2(2)
C6 C5 C4 120.77(19)
C17 C5 C4 108.13(18)
C5 C6 C20 119.94(19)
C5 C6 C1 123.02(19)
C20 C6 C1 109.91(19)
C8 C7 C21 119.3(2)
C8 C7 C1 123.15(19)
C21 C7 C1 109.52(18)
C7 C8 C24 120.4(2)
C7 C8 C9 121.03(19)
C24 C8 C9 107.35(19)
C10 C9 C26 120.5(2)
C10 C9 C8 120.64(19)
C26 C9 C8 107.59(19)
C9 C10 C11 119.81(19)
C9 C10 C2 124.34(19)
C11 C10 C2 109.90(18)
C28 C11 C10 120.6(2)
C28 C11 C12 120.22(19)
C10 C11 C12 108.42(18)
C13 C12 C3 120.69(19)
C13 C12 C11 119.97(19)
C3 C12 C11 108.26(18)
C12 C13 C14 119.58(19)
C12 C13 C30 119.7(2)
C14 C13 C30 108.25(18)
C15 C14 C13 119.61(19)
C15 C14 C32 119.8(2)
C13 C14 C32 108.31(19)
C14 C15 C4 119.99(19)
C14 C15 C16 119.92(19)
C4 C15 C16 108.71(19)
C34 C16 C15 120.3(2)
C34 C16 C17 120.1(2)
C15 C16 C17 108.17(18)
C18 C17 C5 120.2(2)
C18 C17 C16 120.0(2)
C5 C17 C16 107.95(19)
C17 C18 C19 119.7(2)
C17 C18 C36 119.9(2)
C19 C18 C36 108.1(2)
C20 C19 C18 119.3(2)
C20 C19 C38 119.7(2)
C18 C19 C38 108.4(2)
C19 C20 C6 120.6(2)
C19 C20 C21 120.5(2)
C6 C20 C21 108.47(19)
C22 C21 C7 121.3(2)
C22 C21 C20 119.5(2)
C7 C21 C20 108.81(19)
C21 C22 C23 119.0(2)
C21 C22 C39 119.9(2)
C23 C22 C39 108.33(19)
C24 C23 C22 119.6(2)
C24 C23 C41 120.0(2)
C22 C23 C41 107.9(2)
C23 C24 C8 120.3(2)
C23 C24 C25 119.9(2)
C8 C24 C25 108.4(2)
C43 C25 C26 120.1(2)
C43 C25 C24 120.3(2)
C26 C25 C24 108.01(19)
C27 C26 C9 120.0(2)
C27 C26 C25 119.9(2)
C9 C26 C25 108.6(2)
C26 C27 C28 119.43(19)
C26 C27 C45 120.1(2)
C28 C27 C45 108.26(19)
C11 C28 C27 119.6(2)
C11 C28 C29 119.9(2)
C27 C28 C29 108.15(18)
C30 C29 C46 120.5(2)
C30 C29 C28 119.91(19)
C46 C29 C28 107.4(2)
C29 C30 C31 119.9(2)
C29 C30 C13 120.32(19)
C31 C30 C13 107.69(19)
C48 C31 C30 120.2(2)
C48 C31 C32 119.8(2)
C30 C31 C32 107.86(19)
C33 C32 C14 120.1(2)
C33 C32 C31 120.1(2)
C14 C32 C31 107.89(19)
C32 C33 C34 119.9(2)
C32 C33 C50 119.9(2)
C34 C33 C50 108.0(2)
C16 C34 C33 120.0(2)
C16 C34 C35 119.9(2)
C33 C34 C35 107.8(2)
C36 C35 C34 120.0(2)
C36 C35 C51 119.9(2)
C34 C35 C51 108.2(2)
C35 C36 C18 120.0(2)
C35 C36 C37 120.2(2)
C18 C36 C37 108.1(2)
C53 C37 C36 120.0(2)
C53 C37 C38 119.8(2)
C36 C37 C38 107.9(2)
C39 C38 C19 120.0(2)
C39 C38 C37 120.3(2)
C19 C38 C37 107.5(2)
C38 C39 C22 120.5(2)
C38 C39 C40 120.0(2)
C22 C39 C40 107.7(2)
C54 C40 C41 120.5(2)
C54 C40 C39 119.7(2)
C41 C40 C39 108.2(2)
C42 C41 C40 119.8(2)
C42 C41 C23 119.9(2)
C40 C41 C23 107.9(2)
C41 C42 C56 120.1(2)
C41 C42 C43 120.1(2)
C56 C42 C43 107.8(2)
C25 C43 C42 119.7(2)
C25 C43 C44 119.8(2)
C42 C43 C44 108.08(19)
C45 C44 C57 120.1(2)
C45 C44 C43 120.3(2)
C57 C44 C43 107.6(2)
C44 C45 C46 120.4(2)
C44 C45 C27 119.8(2)
C46 C45 C27 107.83(19)
C47 C46 C45 119.6(2)
C47 C46 C29 119.8(2)
C45 C46 C29 108.32(19)
C46 C47 C58 119.8(2)
C46 C47 C48 119.5(2)
C58 C47 C48 108.18(19)
C31 C48 C49 120.1(2)
C31 C48 C47 120.1(2)
C49 C48 C47 107.94(19)
C50 C49 C59 119.8(2)
C50 C49 C48 120.2(2)
C59 C49 C48 108.0(2)
C49 C50 C51 120.3(2)
C49 C50 C33 119.9(2)
C51 C50 C33 108.2(2)
C52 C51 C50 120.1(2)
C52 C51 C35 119.8(2)
C50 C51 C35 107.8(2)
C51 C52 C60 120.0(2)
C51 C52 C53 120.2(2)
C60 C52 C53 107.7(2)
C37 C53 C54 119.9(2)
C37 C53 C52 119.8(2)
C54 C53 C52 108.0(2)
C40 C54 C53 120.3(2)
C40 C54 C55 119.5(2)
C53 C54 C55 108.2(2)
C56 C55 C60 120.1(2)
C56 C55 C54 120.2(2)
C60 C55 C54 107.8(2)
C55 C56 C57 120.0(2)
C55 C56 C42 120.0(2)
C57 C56 C42 108.1(2)
C58 C57 C56 120.4(2)
C58 C57 C44 119.7(2)
C56 C57 C44 108.40(19)
C57 C58 C47 120.4(2)
C57 C58 C59 119.7(2)
C47 C58 C59 107.9(2)
C60 C59 C49 120.4(2)
C60 C59 C58 119.7(2)
C49 C59 C58 107.99(19)
C59 C60 C55 120.2(2)
C59 C60 C52 119.5(2)
C55 C60 C52 108.3(2)
C63 N1 C61 109.93(17)
C63 N1 C1 111.66(16)
C61 N1 C1 110.53(16)
C63 N1 H1 108.2
C61 N1 H1 108.2
C1 N1 H1 108.2
C62 N2 C64 109.28(16)
C62 N2 C2 110.29(16)
C64 N2 C2 109.83(16)
N1 C61 C62 107.56(17)
N1 C61 H61A 110.2
C62 C61 H61A 110.2
N1 C61 H61B 110.2
C62 C61 H61B 110.2
H61A C61 H61B 108.5
N2 C62 C61 110.73(17)
N2 C62 H62A 109.5
C61 C62 H62A 109.5
N2 C62 H62B 109.5
C61 C62 H62B 109.5
H62A C62 H62B 108.1
N1 C63 C64 106.80(17)
N1 C63 H63A 110.4
C64 C63 H63A 110.4
N1 C63 H63B 110.4
C64 C63 H63B 110.4
H63A C63 H63B 108.6
N2 C64 C63 111.32(17)
N2 C64 H64A 109.4
C63 C64 H64A 109.4
N2 C64 H64B 109.4
C63 C64 H64B 109.4
H64A C64 H64B 108.0
C66 Rh1 C65 91.30(10)
C66 Rh1 Cl1 90.85(7)
C65 Rh1 Cl1 174.13(7)
C66 Rh1 Cl2 176.07(7)
C65 Rh1 Cl2 86.46(7)
Cl1 Rh1 Cl2 91.69(2)
O1 C65 Rh1 175.1(2)
O2 C66 Rh1 177.5(2)
S2 C67 S1 179.1(2)
S4 C68 S3 177.5(2)

loop_
_geom_bond_atom_site_label_1
_geom_bond_atom_site_label_2
_geom_bond_distance
C1 C6 1.531(3)
C1 N1 1.532(3)
C1 C7 1.538(3)
C1 C2 1.609(3)
C2 N2 1.483(3)
C2 C10 1.530(3)
C2 C3 1.536(3)
C3 C4 1.371(3)
C3 C12 1.441(3)
C4 C15 1.441(3)
C4 C5 1.475(3)
C5 C6 1.373(3)
C5 C17 1.440(3)
C6 C20 1.433(3)
C7 C8 1.374(3)
C7 C21 1.433(3)
C8 C24 1.448(3)
C8 C9 1.478(3)
C9 C10 1.367(3)
C9 C26 1.444(3)
C10 C11 1.436(3)
C11 C28 1.393(3)
C11 C12 1.446(3)
C12 C13 1.397(3)
C13 C14 1.435(3)
C13 C30 1.457(3)
C14 C15 1.395(3)
C14 C32 1.449(3)
C15 C16 1.446(3)
C16 C34 1.387(3)
C16 C17 1.450(3)
C17 C18 1.393(3)
C18 C19 1.441(3)
C18 C36 1.448(3)
C19 C20 1.396(3)
C19 C38 1.453(3)
C20 C21 1.448(3)
C21 C22 1.401(3)
C22 C23 1.443(3)
C22 C39 1.448(3)
C23 C24 1.390(3)
C23 C41 1.455(3)
C24 C25 1.454(3)
C25 C43 1.389(3)
C25 C26 1.446(3)
C26 C27 1.395(3)
C27 C28 1.442(3)
C27 C45 1.450(3)
C28 C29 1.459(3)
C29 C30 1.382(3)
C29 C46 1.451(3)
C30 C31 1.449(3)
C31 C48 1.392(3)
C31 C32 1.454(3)
C32 C33 1.391(3)
C33 C34 1.448(3)
C33 C50 1.457(3)
C34 C35 1.453(3)
C35 C36 1.392(3)
C35 C51 1.455(3)
C36 C37 1.450(3)
C37 C53 1.394(3)
C37 C38 1.456(3)
C38 C39 1.384(4)
C39 C40 1.454(3)
C40 C54 1.394(3)
C40 C41 1.441(4)
C41 C42 1.392(3)
C42 C56 1.448(3)
C42 C43 1.455(3)
C43 C44 1.455(3)
C44 C45 1.385(3)
C44 C57 1.450(3)
C45 C46 1.449(3)
C46 C47 1.402(3)
C47 C58 1.442(3)
C47 C48 1.452(3)
C48 C49 1.448(3)
C49 C50 1.389(3)
C49 C59 1.446(3)
C50 C51 1.445(3)
C51 C52 1.393(3)
C52 C60 1.452(3)
C52 C53 1.455(3)
C53 C54 1.447(3)
C54 C55 1.452(3)
C55 C56 1.387(3)
C55 C60 1.448(3)
C56 C57 1.448(3)
C57 C58 1.393(3)
C58 C59 1.456(3)
C59 C60 1.397(3)
N1 C63 1.499(3)
N1 C61 1.510(3)
N1 H1 0.9300
N2 C62 1.469(3)
N2 C64 1.474(3)
C61 C62 1.544(3)
C61 H61A 0.9900
C61 H61B 0.9900
C62 H62A 0.9900
C62 H62B 0.9900
C63 C64 1.550(3)
C63 H63A 0.9900
C63 H63B 0.9900
C64 H64A 0.9900
C64 H64B 0.9900
Rh1 C66 1.846(2)
Rh1 C65 1.848(2)
Rh1 Cl1 2.3547(6)
Rh1 Cl2 2.3687(6)
O1 C65 1.133(3)
O2 C66 1.137(3)
S1 C67 1.563(5)
S2 C67 1.548(5)
S3 C68 1.549(3)
S4 C68 1.535(3)

loop_
_geom_hbond_atom_site_label_D
_geom_hbond_atom_site_label_H
_geom_hbond_atom_site_label_A
_geom_hbond_distance_DH
_geom_hbond_distance_HA
_geom_hbond_distance_DA
_geom_hbond_angle_DHA
N1 H1 Cl2 0.93 2.18 3.1066(19) 171.7
